data_7158323
loop_
_publ_author_name
'Shen, Jinhui'
'Yu, Aimin'
'Meng, Xiangtai'

_publ_section_title
;
 Stereoselective [4 + 3] annulation of azadienes and ethyl
 4-bromo-3-oxobutanoate: construction of benzindeno-fused azepine
 derivatives.
;
_journal_issue 41
_journal_name_full 'Organic &amp; biomolecular chemistry'
_journal_page_first 9026
_journal_page_last 9030
_journal_paper_doi 10.1039/d1ob01749g
_journal_volume 19
_journal_year 2021
_chemical_formula_moiety 'C28 H25 N O5 S2'
_chemical_formula_sum 'C28 H25 N O5 S2'
_chemical_formula_weight 519.61
_chemical_name_systematic ss
_space_group_crystal_system triclinic
_space_group_IT_number 2
_space_group_name_Hall '-P 1'
_space_group_name_H-M_alt 'P -1'
_atom_sites_solution_hydrogens geom
_atom_sites_solution_primary dual
_audit_creation_date 2019-07-11
_audit_creation_method
;
Olex2 1.2
(compiled 2018.05.29 svn.r3508 for OlexSys, GUI svn.r5506)
;
_audit_update_record
;
2021-09-07 deposited with the CCDC.	2021-09-29 downloaded from the CCDC.
;
_cell_angle_alpha 84.830(2)
_cell_angle_beta 78.631(2)
_cell_angle_gamma 85.649(2)
_cell_formula_units_Z 2
_cell_length_a 8.3217(11)
_cell_length_b 10.3997(14)
_cell_length_c 15.418(2)
_cell_measurement_reflns_used 5511
_cell_measurement_temperature 296.15
_cell_measurement_theta_max 27.434
_cell_measurement_theta_min 2.473
_cell_volume 1300.5(3)
_computing_cell_refinement 'SAINT v8.37A (Bruker, 2015)'
_computing_data_reduction 'SAINT v8.37A (Bruker, 2015)'
_computing_molecular_graphics 'Olex2 (Dolomanov et al., 2009)'
_computing_publication_material 'Olex2 (Dolomanov et al., 2009)'
_computing_structure_refinement 'ShelXL (Sheldrick, 2015)'
_computing_structure_solution 'ShelXT (Sheldrick, 2015)'
_diffrn_ambient_temperature 296.15
_diffrn_detector 'Bruker APEX2 area detector'
_diffrn_detector_area_resol_mean 7.9
_diffrn_detector_type 'CCD area detector'
_diffrn_measured_fraction_theta_full 0.997
_diffrn_measured_fraction_theta_max 0.997
_diffrn_measurement_device 'three-circle diffractometer'
_diffrn_measurement_device_type 'CCD area detector'
_diffrn_measurement_method 'phi and omega scans'
_diffrn_radiation_monochromator graphite
_diffrn_radiation_probe x-ray
_diffrn_radiation_type MoK\a
_diffrn_radiation_wavelength 0.71073
_diffrn_reflns_av_R_equivalents 0.0212
_diffrn_reflns_av_unetI/netI 0.0232
_diffrn_reflns_Laue_measured_fraction_full 0.997
_diffrn_reflns_Laue_measured_fraction_max 0.997
_diffrn_reflns_limit_h_max 9
_diffrn_reflns_limit_h_min -9
_diffrn_reflns_limit_k_max 12
_diffrn_reflns_limit_k_min -12
_diffrn_reflns_limit_l_max 18
_diffrn_reflns_limit_l_min -18
_diffrn_reflns_number 14167
_diffrn_reflns_point_group_measured_fraction_full 0.997
_diffrn_reflns_point_group_measured_fraction_max 0.997
_diffrn_reflns_theta_full 25.000
_diffrn_reflns_theta_max 25.000
_diffrn_reflns_theta_min 2.473
_diffrn_source 'microfocus sealed X-ray tube'
_diffrn_source_type 'Incoatec I\ms'
_exptl_absorpt_coefficient_mu 0.244
_exptl_absorpt_correction_T_max 0.7458
_exptl_absorpt_correction_T_min 0.7020
_exptl_absorpt_correction_type multi-scan
_exptl_absorpt_process_details
'SADABS-2016/2 (Bruker,2016/2) was used for absorption correction. wR2(int) was 0.0399 before and 0.0345 after correction. The Ratio of minimum to maximum transmission is 0.9413. The \l/2 correction factor is Not present.'
_exptl_crystal_colour 'clear whiteish colourless'
_exptl_crystal_colour_lustre clear
_exptl_crystal_colour_modifier whiteish
_exptl_crystal_colour_primary colourless
_exptl_crystal_density_diffrn 1.327
_exptl_crystal_description block
_exptl_crystal_F_000 544
_exptl_crystal_size_max 0.08
_exptl_crystal_size_mid 0.04
_exptl_crystal_size_min 0.01
_refine_diff_density_max 1.371
_refine_diff_density_min -0.772
_refine_diff_density_rms 0.060
_refine_ls_extinction_method none
_refine_ls_goodness_of_fit_ref 1.044
_refine_ls_hydrogen_treatment constr
_refine_ls_matrix_type full
_refine_ls_number_parameters 327
_refine_ls_number_reflns 4576
_refine_ls_number_restraints 45
_refine_ls_restrained_S_all 1.083
_refine_ls_R_factor_all 0.0742
_refine_ls_R_factor_gt 0.0615
_refine_ls_shift/su_max 0.000
_refine_ls_shift/su_mean 0.000
_refine_ls_structure_factor_coef Fsqd
_refine_ls_weighting_details 'w=1/[\s^2^(Fo^2^)+(0.0637P)^2^+2.0487P] where P=(Fo^2^+2Fc^2^)/3'
_refine_ls_weighting_scheme calc
_refine_ls_wR_factor_gt 0.1495
_refine_ls_wR_factor_ref 0.1605
_reflns_Friedel_coverage 0.000
_reflns_number_gt 3736
_reflns_number_total 4576
_reflns_threshold_expression 'I > 2\s(I)'
_cod_data_source_file d1ob01749g2.cif
_cod_data_source_block 12
_cod_depositor_comments 'Adding full bibliography for 7158322--7158326.cif.'
_cod_database_code 7158323
_shelx_shelxl_version_number 2016/4
_shelx_space_group_comment
;
The symmetry employed for this shelxl refinement is uniquely defined
by the following loop, which should always be used as a source of
symmetry information in preference to the above space-group names.
They are only intended as comments.
;
_shelx_estimated_absorpt_t_max 0.998
_shelx_estimated_absorpt_t_min 0.981
_olex2_refinement_description
;
1. Fixed Uiso
 At 1.2 times of:
  All C(H) groups, All C(H,H) groups
 At 1.5 times of:
  All C(H,H,H) groups
2. Rigid bond restraints
 C16, C17, C18
 with sigma for 1-2 distances of 0.005 and sigma for 1-3 distances of 0.01
3. Uiso/Uaniso restraints and constraints
C8 \\sim C9 \\sim C15 \\sim C16 \\sim C17 \\sim C18 \\sim C19 \\sim C20: within
1.7A with sigma of 0.001 and sigma for terminal atoms of 0.005
C8 \\sim C9 \\sim C10: within 1.7A with sigma of 0.001 and sigma for terminal
atoms of 0.005
4.a Ternary CH refined with riding coordinates:
 C11(H11), C14(H14)
4.b Secondary CH2 refined with riding coordinates:
 C9(H9A,H9B), C13(H13A,H13B)
4.c Aromatic/amide H refined with riding coordinates:
 C3(H3), C4(H4), C6(H6), C7(H7), C16(H16), C17(H17), C18(H18), C19(H19),
 C20(H20), C25(H25), C26(H26), C27(H27), C28(H28)
4.d Idealised Me refined as rotating group:
 C1(H1A,H1B,H1C), C8(H8A,H8B,H8C)
;
_olex2_submission_special_instructions 'No special instructions were received'

loop_
_space_group_symop_operation_xyz
'x, y, z'
'-x, -y, -z'

loop_
_atom_site_label
_atom_site_type_symbol
_atom_site_fract_x
_atom_site_fract_y
_atom_site_fract_z
_atom_site_U_iso_or_equiv
_atom_site_adp_type
_atom_site_occupancy
_atom_site_site_symmetry_order
_atom_site_calc_flag
_atom_site_refinement_flags_posn
_atom_site_refinement_flags_adp
_atom_site_refinement_flags_occupancy
_atom_site_disorder_assembly
_atom_site_disorder_group
S001 S 0.27894(9) 0.37427(8) 0.30683(5) 0.0387(2) Uani 1 1 d . . . . .
S1 S 0.81828(10) 0.41589(9) 0.08723(5) 0.0448(2) Uani 1 1 d . . . . .
O1 O 0.2814(3) 0.3132(2) 0.22719(15) 0.0494(6) Uani 1 1 d . . . . .
O2 O 0.2627(3) 0.3005(2) 0.39037(16) 0.0538(6) Uani 1 1 d . . . . .
O3 O 0.7298(4) 0.3975(3) 0.44579(19) 0.0715(8) Uani 1 1 d . . . . .
O4 O 0.6750(4) 0.1064(3) 0.4717(2) 0.0818(10) Uani 1 1 d . . . . .
O5 O 0.9188(4) 0.1284(4) 0.3833(2) 0.0842(10) Uani 1 1 d . . . . .
N1 N 0.4537(3) 0.4459(3) 0.29325(16) 0.0390(6) Uani 1 1 d . . . . .
C1 C -0.2576(6) 0.8025(4) 0.3438(4) 0.0814(14) Uani 1 1 d . . . . .
H1A H -0.211171 0.885326 0.330522 0.122 Uiso 1 1 calc GR . . . .
H1B H -0.318059 0.796583 0.403716 0.122 Uiso 1 1 calc GR . . . .
H1C H -0.330071 0.792509 0.303810 0.122 Uiso 1 1 calc GR . . . .
C2 C -0.1220(4) 0.6972(3) 0.3333(3) 0.0515(9) Uani 1 1 d . . . . .
C3 C -0.0807(4) 0.6329(4) 0.2565(2) 0.0526(9) Uani 1 1 d . . . . .
H3 H -0.136302 0.656283 0.210187 0.063 Uiso 1 1 calc R . . . .
C4 C 0.0414(4) 0.5349(3) 0.2472(2) 0.0447(8) Uani 1 1 d . . . . .
H4 H 0.068265 0.493027 0.194957 0.054 Uiso 1 1 calc R . . . .
C5 C 0.1237(4) 0.4993(3) 0.3165(2) 0.0378(7) Uani 1 1 d . . . . .
C6 C 0.0836(4) 0.5625(4) 0.3937(2) 0.0479(8) Uani 1 1 d . . . . .
H6 H 0.138335 0.538592 0.440346 0.057 Uiso 1 1 calc R . . . .
C7 C -0.0375(5) 0.6608(4) 0.4014(2) 0.0543(9) Uani 1 1 d . . . . .
H7 H -0.063190 0.703543 0.453250 0.065 Uiso 1 1 calc R . . . .
C8 C 0.7076(9) 0.0613(7) 0.6208(4) 0.130(2) Uani 1 1 d . U . . .
H8A H 0.735456 0.149198 0.620659 0.195 Uiso 1 1 calc GR . . . .
H8B H 0.766692 0.006647 0.658911 0.195 Uiso 1 1 calc GR . . . .
H8C H 0.591758 0.055223 0.641944 0.195 Uiso 1 1 calc GR . . . .
C9 C 0.7487(9) 0.0225(7) 0.5367(4) 0.126(2) Uani 1 1 d . U . . .
H9A H 0.714546 -0.064620 0.536934 0.151 Uiso 1 1 calc R . . . .
H9B H 0.867259 0.020065 0.518308 0.151 Uiso 1 1 calc R . . . .
C10 C 0.7752(5) 0.1534(4) 0.4009(2) 0.0538(9) Uani 1 1 d . U . . .
C11 C 0.6806(4) 0.2493(3) 0.3458(2) 0.0419(7) Uani 1 1 d . . . . .
H11 H 0.574171 0.215151 0.345518 0.050 Uiso 1 1 calc R . . . .
C12 C 0.6511(4) 0.3741(3) 0.3920(2) 0.0426(8) Uani 1 1 d . . . . .
C13 C 0.5183(4) 0.4716(3) 0.3709(2) 0.0447(8) Uani 1 1 d . . . . .
H13A H 0.428844 0.472786 0.421823 0.054 Uiso 1 1 calc R . . . .
H13B H 0.561857 0.556692 0.361152 0.054 Uiso 1 1 calc R . . . .
C14 C 0.7757(4) 0.2670(3) 0.2487(2) 0.0429(7) Uani 1 1 d . . . . .
H14 H 0.887013 0.288828 0.251489 0.052 Uiso 1 1 calc R . . . .
C15 C 0.7927(7) 0.1438(4) 0.2015(3) 0.0799(8) Uani 1 1 d . U . . .
C16 C 0.9455(7) 0.0835(5) 0.1731(3) 0.0859(8) Uani 1 1 d . U . . .
H16 H 1.039653 0.114154 0.185871 0.103 Uiso 1 1 calc R . . . .
C17 C 0.9544(8) -0.0280(5) 0.1234(3) 0.0903(8) Uani 1 1 d . U . . .
H17 H 1.055427 -0.070472 0.103032 0.108 Uiso 1 1 calc R . . . .
C18 C 0.8177(8) -0.0703(5) 0.1065(3) 0.0898(8) Uani 1 1 d . U . . .
H18 H 0.826445 -0.142048 0.073652 0.108 Uiso 1 1 calc R . . . .
C19 C 0.6688(8) -0.0150(5) 0.1343(3) 0.0866(8) Uani 1 1 d . U . . .
H19 H 0.576044 -0.048180 0.121702 0.104 Uiso 1 1 calc R . . . .
C20 C 0.6550(7) 0.0931(4) 0.1825(3) 0.0816(8) Uani 1 1 d . U . . .
H20 H 0.551674 0.132300 0.202527 0.098 Uiso 1 1 calc R . . . .
C21 C 0.7050(4) 0.3762(3) 0.1928(2) 0.0375(7) Uani 1 1 d . . . . .
C22 C 0.5658(4) 0.4538(3) 0.21015(19) 0.0358(7) Uani 1 1 d . . . . .
C23 C 0.5464(4) 0.5516(3) 0.1399(2) 0.0381(7) Uani 1 1 d . . . . .
C24 C 0.6762(4) 0.5409(3) 0.0672(2) 0.0410(7) Uani 1 1 d . . . . .
C25 C 0.6829(5) 0.6238(4) -0.0096(2) 0.0520(9) Uani 1 1 d . . . . .
H25 H 0.769461 0.615726 -0.057509 0.062 Uiso 1 1 calc R . . . .
C26 C 0.5590(5) 0.7173(4) -0.0126(2) 0.0589(10) Uani 1 1 d . . . . .
H26 H 0.560583 0.772507 -0.063614 0.071 Uiso 1 1 calc R . . . .
C27 C 0.4309(5) 0.7312(4) 0.0595(3) 0.0579(10) Uani 1 1 d . . . . .
H27 H 0.348821 0.796329 0.056122 0.069 Uiso 1 1 calc R . . . .
C28 C 0.4233(4) 0.6498(3) 0.1362(2) 0.0473(8) Uani 1 1 d . . . . .
H28 H 0.337763 0.660280 0.184347 0.057 Uiso 1 1 calc R . . . .

loop_
_atom_site_aniso_label
_atom_site_aniso_U_11
_atom_site_aniso_U_22
_atom_site_aniso_U_33
_atom_site_aniso_U_23
_atom_site_aniso_U_13
_atom_site_aniso_U_12
S001 0.0381(4) 0.0430(4) 0.0342(4) -0.0015(3) -0.0056(3) -0.0020(3)
S1 0.0423(5) 0.0567(5) 0.0333(4) -0.0022(4) -0.0045(3) 0.0022(4)
O1 0.0483(13) 0.0525(14) 0.0494(14) -0.0154(11) -0.0086(11) -0.0041(11)
O2 0.0535(14) 0.0557(15) 0.0463(14) 0.0118(11) -0.0030(11) -0.0011(11)
O3 0.082(2) 0.084(2) 0.0623(17) -0.0206(15) -0.0433(16) 0.0067(16)
O4 0.084(2) 0.083(2) 0.0647(19) 0.0348(16) -0.0060(16) 0.0160(17)
O5 0.0578(19) 0.114(3) 0.076(2) 0.0152(18) -0.0203(15) 0.0210(17)
N1 0.0351(14) 0.0518(16) 0.0303(13) -0.0047(11) -0.0071(10) -0.0009(12)
C1 0.080(3) 0.060(3) 0.097(4) -0.001(2) -0.011(3) 0.020(2)
C2 0.047(2) 0.0430(19) 0.060(2) 0.0031(17) -0.0041(17) -0.0015(15)
C3 0.050(2) 0.056(2) 0.054(2) 0.0041(17) -0.0187(17) -0.0004(17)
C4 0.0451(18) 0.053(2) 0.0381(17) -0.0053(15) -0.0128(14) -0.0018(15)
C5 0.0341(16) 0.0448(17) 0.0339(16) -0.0013(13) -0.0050(12) -0.0044(13)
C6 0.0479(19) 0.061(2) 0.0365(18) -0.0079(15) -0.0108(15) -0.0002(16)
C7 0.060(2) 0.055(2) 0.045(2) -0.0116(17) -0.0010(17) -0.0004(18)
C8 0.159(5) 0.143(4) 0.079(3) 0.014(3) -0.038(3) 0.059(4)
C9 0.158(5) 0.129(4) 0.070(3) 0.039(3) -0.019(3) 0.063(4)
C10 0.061(2) 0.057(2) 0.044(2) 0.0002(17) -0.0183(17) 0.0067(18)
C11 0.0444(18) 0.0462(18) 0.0365(17) 0.0015(14) -0.0142(14) -0.0002(14)
C12 0.0439(18) 0.057(2) 0.0288(16) -0.0022(14) -0.0090(13) -0.0085(15)
C13 0.0487(19) 0.0501(19) 0.0375(17) -0.0095(14) -0.0112(14) -0.0019(15)
C14 0.0408(17) 0.0478(19) 0.0397(17) 0.0004(14) -0.0100(14) 0.0025(14)
C15 0.119(2) 0.0591(14) 0.0613(14) -0.0098(11) -0.0211(14) 0.0168(13)
C16 0.122(2) 0.0643(14) 0.0673(14) -0.0095(11) -0.0156(14) 0.0191(13)
C17 0.127(2) 0.0682(14) 0.0711(14) -0.0100(11) -0.0143(14) 0.0192(14)
C18 0.129(2) 0.0677(14) 0.0702(14) -0.0113(11) -0.0183(14) 0.0159(14)
C19 0.127(2) 0.0651(14) 0.0678(14) -0.0108(11) -0.0227(14) 0.0134(13)
C20 0.122(2) 0.0607(14) 0.0632(14) -0.0106(11) -0.0241(14) 0.0139(13)
C21 0.0395(16) 0.0421(17) 0.0324(16) -0.0036(13) -0.0092(13) -0.0044(13)
C22 0.0368(16) 0.0394(16) 0.0319(15) -0.0033(12) -0.0072(12) -0.0039(13)
C23 0.0406(17) 0.0398(17) 0.0362(16) -0.0018(13) -0.0124(13) -0.0054(13)
C24 0.0443(18) 0.0462(18) 0.0344(16) -0.0034(14) -0.0112(14) -0.0057(14)
C25 0.057(2) 0.062(2) 0.0359(18) 0.0028(16) -0.0092(16) -0.0074(18)
C26 0.073(3) 0.060(2) 0.044(2) 0.0122(17) -0.0203(19) -0.003(2)
C27 0.061(2) 0.049(2) 0.064(2) 0.0050(18) -0.0228(19) 0.0069(17)
C28 0.0454(19) 0.0460(19) 0.050(2) -0.0013(15) -0.0101(15) 0.0007(15)

loop_
_atom_type_symbol
_atom_type_description
_atom_type_scat_dispersion_real
_atom_type_scat_dispersion_imag
_atom_type_scat_source
C C 0.0033 0.0016 'International Tables Vol C Tables 4.2.6.8 and 6.1.1.4'
H H 0.0000 0.0000 'International Tables Vol C Tables 4.2.6.8 and 6.1.1.4'
N N 0.0061 0.0033 'International Tables Vol C Tables 4.2.6.8 and 6.1.1.4'
O O 0.0106 0.0060 'International Tables Vol C Tables 4.2.6.8 and 6.1.1.4'
S S 0.1246 0.1234 'International Tables Vol C Tables 4.2.6.8 and 6.1.1.4'

loop_
_geom_angle_atom_site_label_1
_geom_angle_atom_site_label_2
_geom_angle_atom_site_label_3
_geom_angle
_geom_angle_site_symmetry_1
_geom_angle_site_symmetry_3
_geom_angle_publ_flag
O1 S001 N1 106.70(13) . . ?
O1 S001 C5 108.84(15) . . ?
O2 S001 O1 120.78(16) . . ?
O2 S001 N1 106.13(14) . . ?
O2 S001 C5 107.67(15) . . ?
N1 S001 C5 105.77(14) . . ?
C24 S1 C21 91.88(15) . . ?
C10 O4 C9 117.1(4) . . ?
C13 N1 S001 119.5(2) . . ?
C22 N1 S001 122.1(2) . . ?
C22 N1 C13 116.4(2) . . ?
H1A C1 H1B 109.5 . . ?
H1A C1 H1C 109.5 . . ?
H1B C1 H1C 109.5 . . ?
C2 C1 H1A 109.5 . . ?
C2 C1 H1B 109.5 . . ?
C2 C1 H1C 109.5 . . ?
C3 C2 C1 121.1(4) . . ?
C3 C2 C7 118.3(3) . . ?
C7 C2 C1 120.6(4) . . ?
C2 C3 H3 119.3 . . ?
C4 C3 C2 121.4(3) . . ?
C4 C3 H3 119.3 . . ?
C3 C4 H4 120.3 . . ?
C3 C4 C5 119.4(3) . . ?
C5 C4 H4 120.3 . . ?
C4 C5 S001 120.4(2) . . ?
C6 C5 S001 119.6(2) . . ?
C6 C5 C4 120.0(3) . . ?
C5 C6 H6 120.1 . . ?
C7 C6 C5 119.8(3) . . ?
C7 C6 H6 120.1 . . ?
C2 C7 H7 119.4 . . ?
C6 C7 C2 121.2(3) . . ?
C6 C7 H7 119.4 . . ?
H8A C8 H8B 109.5 . . ?
H8A C8 H8C 109.5 . . ?
H8B C8 H8C 109.5 . . ?
C9 C8 H8A 109.5 . . ?
C9 C8 H8B 109.5 . . ?
C9 C8 H8C 109.5 . . ?
O4 C9 H9A 108.8 . . ?
O4 C9 H9B 108.8 . . ?
C8 C9 O4 113.7(5) . . ?
C8 C9 H9A 108.8 . . ?
C8 C9 H9B 108.8 . . ?
H9A C9 H9B 107.7 . . ?
O4 C10 C11 110.0(3) . . ?
O5 C10 O4 125.5(4) . . ?
O5 C10 C11 124.5(4) . . ?
C10 C11 H11 108.6 . . ?
C10 C11 C14 110.6(3) . . ?
C12 C11 C10 107.1(3) . . ?
C12 C11 H11 108.6 . . ?
C12 C11 C14 113.2(3) . . ?
C14 C11 H11 108.6 . . ?
O3 C12 C11 122.1(3) . . ?
O3 C12 C13 118.7(3) . . ?
C13 C12 C11 119.3(3) . . ?
N1 C13 C12 113.9(3) . . ?
N1 C13 H13A 108.8 . . ?
N1 C13 H13B 108.8 . . ?
C12 C13 H13A 108.8 . . ?
C12 C13 H13B 108.8 . . ?
H13A C13 H13B 107.7 . . ?
C11 C14 H14 106.8 . . ?
C15 C14 C11 112.4(3) . . ?
C15 C14 H14 106.8 . . ?
C15 C14 C21 109.2(3) . . ?
C21 C14 C11 114.2(3) . . ?
C21 C14 H14 106.8 . . ?
C16 C15 C14 120.7(5) . . ?
C16 C15 C20 119.1(5) . . ?
C20 C15 C14 120.2(4) . . ?
C15 C16 H16 121.0 . . ?
C15 C16 C17 118.0(6) . . ?
C17 C16 H16 121.0 . . ?
C16 C17 H17 120.1 . . ?
C18 C17 C16 119.8(5) . . ?
C18 C17 H17 120.1 . . ?
C17 C18 H18 118.3 . . ?
C17 C18 C19 123.3(5) . . ?
C19 C18 H18 118.3 . . ?
C18 C19 H19 120.7 . . ?
C18 C19 C20 118.7(6) . . ?
C20 C19 H19 120.7 . . ?
C15 C20 C19 121.2(5) . . ?
C15 C20 H20 119.4 . . ?
C19 C20 H20 119.4 . . ?
C14 C21 S1 117.2(2) . . ?
C22 C21 S1 111.3(2) . . ?
C22 C21 C14 131.5(3) . . ?
N1 C22 C23 122.5(3) . . ?
C21 C22 N1 123.1(3) . . ?
C21 C22 C23 114.3(3) . . ?
C24 C23 C22 111.0(3) . . ?
C28 C23 C22 129.9(3) . . ?
C28 C23 C24 119.1(3) . . ?
C23 C24 S1 111.5(2) . . ?
C25 C24 S1 127.0(3) . . ?
C25 C24 C23 121.5(3) . . ?
C24 C25 H25 120.8 . . ?
C26 C25 C24 118.3(3) . . ?
C26 C25 H25 120.8 . . ?
C25 C26 H26 119.5 . . ?
C25 C26 C27 121.0(3) . . ?
C27 C26 H26 119.5 . . ?
C26 C27 H27 119.4 . . ?
C28 C27 C26 121.1(3) . . ?
C28 C27 H27 119.4 . . ?
C23 C28 H28 120.6 . . ?
C27 C28 C23 118.8(3) . . ?
C27 C28 H28 120.6 . . ?

loop_
_geom_bond_atom_site_label_1
_geom_bond_atom_site_label_2
_geom_bond_distance
_geom_bond_site_symmetry_2
_geom_bond_publ_flag
S001 O1 1.428(2) . ?
S001 O2 1.427(2) . ?
S001 N1 1.652(3) . ?
S001 C5 1.756(3) . ?
S1 C21 1.744(3) . ?
S1 C24 1.738(3) . ?
O3 C12 1.205(4) . ?
O4 C9 1.464(5) . ?
O4 C10 1.317(5) . ?
O5 C10 1.186(5) . ?
N1 C13 1.459(4) . ?
N1 C22 1.428(4) . ?
C1 H1A 0.9600 . ?
C1 H1B 0.9600 . ?
C1 H1C 0.9600 . ?
C1 C2 1.507(5) . ?
C2 C3 1.384(5) . ?
C2 C7 1.385(5) . ?
C3 H3 0.9300 . ?
C3 C4 1.380(5) . ?
C4 H4 0.9300 . ?
C4 C5 1.388(4) . ?
C5 C6 1.383(4) . ?
C6 H6 0.9300 . ?
C6 C7 1.377(5) . ?
C7 H7 0.9300 . ?
C8 H8A 0.9600 . ?
C8 H8B 0.9600 . ?
C8 H8C 0.9600 . ?
C8 C9 1.363(8) . ?
C9 H9A 0.9700 . ?
C9 H9B 0.9700 . ?
C10 C11 1.526(5) . ?
C11 H11 0.9800 . ?
C11 C12 1.516(5) . ?
C11 C14 1.551(4) . ?
C12 C13 1.505(5) . ?
C13 H13A 0.9700 . ?
C13 H13B 0.9700 . ?
C14 H14 0.9800 . ?
C14 C15 1.514(6) . ?
C14 C21 1.517(4) . ?
C15 C16 1.382(7) . ?
C15 C20 1.388(7) . ?
C16 H16 0.9300 . ?
C16 C17 1.436(7) . ?
C17 H17 0.9300 . ?
C17 C18 1.329(8) . ?
C18 H18 0.9300 . ?
C18 C19 1.333(7) . ?
C19 H19 0.9300 . ?
C19 C20 1.388(6) . ?
C20 H20 0.9300 . ?
C21 C22 1.356(4) . ?
C22 C23 1.442(4) . ?
C23 C24 1.401(4) . ?
C23 C28 1.396(5) . ?
C24 C25 1.395(5) . ?
C25 H25 0.9300 . ?
C25 C26 1.367(5) . ?
C26 H26 0.9300 . ?
C26 C27 1.389(6) . ?
C27 H27 0.9300 . ?
C27 C28 1.385(5) . ?
C28 H28 0.9300 . ?
